data_4022044
loop_
_publ_author_name
'Ganesh Pandey'
'Shrinivas G. Dumbre'
'M. Islam Khan'
'M. Shabab'

_publ_section_title
;
 Convergent Approach toward the Synthesis of the Stereoisomers
 of C-6 Homologues of 1-Deoxynojirimycin and Their Analogues:
 Evaluation as Specific Glycosidase Inhibitors
;
_journal_name_full 'Journal of Organic Chemistry'
_journal_page_first 8481
_journal_page_last 8488
_journal_paper_doi 10.1021/jo061455v
_journal_volume 71
_journal_year 2006
_chemical_formula_sum 'C12 H21 N O5'
_chemical_formula_weight 259.30
_chemical_melting_point 439.6(15)
_chemical_name_common Azasugar
_chemical_name_systematic
; 
 ? 
;
_space_group_IT_number 18
_symmetry_cell_setting orthorhombic
_symmetry_space_group_name_Hall 'P 2 2ab'
_symmetry_space_group_name_H-M 'P 21 21 2'
_atom_sites_solution_hydrogens geom
_atom_sites_solution_primary direct
_atom_sites_solution_secondary difmap
_audit_creation_method SHELXL-97
_cell_angle_alpha 90.00
_cell_angle_beta 90.00
_cell_angle_gamma 90.00
_cell_formula_units_Z 4
_cell_length_a 19.017(3)
_cell_length_b 7.7976(11)
_cell_length_c 8.8937(12)
_cell_measurement_reflns_used 948
_cell_measurement_temperature 293(2)
_cell_measurement_theta_max 23.093
_cell_measurement_theta_min 2.824
_cell_volume 1318.8(3)
_computing_cell_refinement 'BRUKER SAINT'
_computing_data_collection 'BRUKER SMART'
_computing_data_reduction 'BRUKER SAINT'
_computing_molecular_graphics 'SHELXTL and PLATON'
_computing_publication_material SHELXTL
_computing_structure_refinement 'SHELXL-97 (Sheldrick, 1997)'
_computing_structure_solution 'SHELXS-97 (Sheldrick, 1990)'
_diffrn_ambient_temperature 293(2)
_diffrn_measured_fraction_theta_full 0.997
_diffrn_measured_fraction_theta_max 0.997
_diffrn_measurement_device 'Bruker Smart APEX'
_diffrn_measurement_device_type 'CCD Area Detector'
_diffrn_measurement_method 'Omega Scan'
_diffrn_radiation_monochromator graphite
_diffrn_radiation_source 'fine-focus sealed tube'
_diffrn_radiation_type MoK\a
_diffrn_radiation_wavelength 0.71073
_diffrn_reflns_av_R_equivalents 0.0227
_diffrn_reflns_av_sigmaI/netI 0.0257
_diffrn_reflns_limit_h_max 21
_diffrn_reflns_limit_h_min -14
_diffrn_reflns_limit_k_max 8
_diffrn_reflns_limit_k_min -8
_diffrn_reflns_limit_l_max 9
_diffrn_reflns_limit_l_min -9
_diffrn_reflns_number 5529
_diffrn_reflns_theta_full 23.28
_diffrn_reflns_theta_max 23.28
_diffrn_reflns_theta_min 2.29
_exptl_absorpt_coefficient_mu 0.101
_exptl_absorpt_correction_T_max 0.9880
_exptl_absorpt_correction_T_min 0.9484
_exptl_absorpt_correction_type multi-scan
_exptl_absorpt_process_details 'Bruker SADABS'
_exptl_crystal_colour colourless
_exptl_crystal_density_diffrn 1.306
_exptl_crystal_density_method 'not measured'
_exptl_crystal_description needle
_exptl_crystal_F_000 560
_exptl_crystal_size_max 0.53
_exptl_crystal_size_mid 0.19
_exptl_crystal_size_min 0.12
_refine_diff_density_max 0.109
_refine_diff_density_min -0.121
_refine_diff_density_rms 0.033
_refine_ls_abs_structure_details 'Flack H D (1983), Acta Cryst. A39, 876-881'
_refine_ls_abs_structure_Flack 0.0(15)
_refine_ls_extinction_method none
_refine_ls_goodness_of_fit_ref 1.215
_refine_ls_hydrogen_treatment riding
_refine_ls_matrix_type full
_refine_ls_number_parameters 167
_refine_ls_number_reflns 1899
_refine_ls_number_restraints 0
_refine_ls_restrained_S_all 1.215
_refine_ls_R_factor_all 0.0412
_refine_ls_R_factor_gt 0.0385
_refine_ls_shift/su_max 0.000
_refine_ls_shift/su_mean 0.000
_refine_ls_structure_factor_coef Fsqd
_refine_ls_weighting_details 'calc w=1/[\s^2^(Fo^2^)+(0.0351P)^2^+0.1887P] where P=(Fo^2^+2Fc^2^)/3'
_refine_ls_weighting_scheme calc
_refine_ls_wR_factor_gt 0.0836
_refine_ls_wR_factor_ref 0.0845
_reflns_number_gt 1801
_reflns_number_total 1899
_reflns_threshold_expression >2sigma(I)
_cod_data_source_file jo061455vsi20060718_051303_1.cif
_cod_depositor_comments
;
The following automatic conversions were performed:
'_exptl_absorpt_correction_type' value 'multiscan' changed to 'multi-scan'
according to '/home/saulius/struct/CIF-dictionaries/cif_core.dic'
dictionary named 'cif_core.dic' version 2.4.1 from 2010-06-29.

Automatic conversion script
Id: cif_fix_enum 1527 2010-12-29 10:47:43Z saulius 

The following automatic conversions were performed:

'_chemical_melting_point' value '165-168 degree centigrade' was
changed to '439.6(15)' - it was converted from degrees Celsius(C) to
Kelvins(K), the average value was taken and precision was estimated.

Automatic conversion script
Id: cif_fix_values 1646 2011-03-28 12:23:43Z adriana 
;
_cod_database_code 4022044

loop_
_symmetry_equiv_pos_as_xyz
'x, y, z'
'-x, -y, z'
'-x+1/2, y+1/2, -z'
'x+1/2, -y+1/2, -z'

loop_
_atom_site_label
_atom_site_type_symbol
_atom_site_fract_x
_atom_site_fract_y
_atom_site_fract_z
_atom_site_U_iso_or_equiv
_atom_site_adp_type
_atom_site_occupancy
_atom_site_symmetry_multiplicity
_atom_site_calc_flag
_atom_site_refinement_flags
O1 O 0.37572(10) 0.22823(19) 0.19636(17) 0.0482(4) Uani 1 1 d .
C2 C 0.37199(16) 0.1773(3) 0.0409(3) 0.0530(7) Uani 1 1 d .
C3A C 0.35974(13) -0.0597(3) 0.1884(2) 0.0392(6) Uani 1 1 d .
H3A H 0.3087 -0.0564 0.2027 0.047 Uiso 1 1 calc R
O3 O 0.37630(10) -0.0077(2) 0.03961(17) 0.0539(5) Uani 1 1 d .
C4 C 0.38732(13) -0.2311(3) 0.2364(3) 0.0441(6) Uani 1 1 d .
H4A H 0.3660 -0.3219 0.1774 0.053 Uiso 1 1 calc R
H4B H 0.4379 -0.2363 0.2234 0.053 Uiso 1 1 calc R
N5 N 0.36870(10) -0.2495(2) 0.3957(2) 0.0370(4) Uani 1 1 d .
C6 C 0.39661(14) -0.4137(3) 0.4504(3) 0.0533(7) Uani 1 1 d .
H6A H 0.3813 -0.5048 0.3838 0.064 Uiso 1 1 calc R
H6B H 0.4476 -0.4100 0.4476 0.064 Uiso 1 1 calc R
O7 O 0.37490(10) -0.45104(19) 0.5961(2) 0.0563(5) Uani 1 1 d .
C8 C 0.40175(17) -0.3266(3) 0.6982(3) 0.0611(8) Uani 1 1 d .
H8A H 0.4527 -0.3296 0.6971 0.073 Uiso 1 1 calc R
H8B H 0.3861 -0.3533 0.7993 0.073 Uiso 1 1 calc R
C9 C 0.37681(16) -0.1503(3) 0.6552(3) 0.0447(6) Uani 1 1 d .
H9B H 0.3982 -0.0660 0.7211 0.054 Uiso 1 1 calc R
H9C H 0.3262 -0.1436 0.6676 0.054 Uiso 1 1 calc R
C9A C 0.39580(11) -0.1099(2) 0.4934(2) 0.0329(5) Uani 1 1 d .
H9A H 0.4472 -0.1123 0.4864 0.039 Uiso 1 1 calc R
C10 C 0.37158(11) 0.0712(3) 0.4416(2) 0.0316(5) Uani 1 1 d .
C10A C 0.39326(12) 0.0790(3) 0.2792(2) 0.0336(5) Uani 1 1 d .
H10A H 0.4444 0.0636 0.2742 0.040 Uiso 1 1 calc R
O11 O 0.41144(8) 0.19168(19) 0.52490(18) 0.0398(4) Uani 1 1 d .
H11 H 0.3850 0.2497 0.5770 0.060 Uiso 1 1 calc R
C12 C 0.29297(12) 0.1044(3) 0.4581(3) 0.0400(6) Uani 1 1 d .
H12A H 0.2781 0.1892 0.3849 0.048 Uiso 1 1 calc R
H12B H 0.2672 -0.0007 0.4391 0.048 Uiso 1 1 calc R
O13 O 0.27804(9) 0.1635(2) 0.60344(18) 0.0507(5) Uani 1 1 d .
H13 H 0.2368 0.1934 0.6080 0.076 Uiso 1 1 calc R
C14 C 0.30226(18) 0.2359(5) -0.0188(4) 0.0846(10) Uani 1 1 d .
H14A H 0.2652 0.1821 0.0372 0.127 Uiso 1 1 calc R
H14B H 0.2983 0.2049 -0.1229 0.127 Uiso 1 1 calc R
H14C H 0.2986 0.3581 -0.0088 0.127 Uiso 1 1 calc R
C15 C 0.43393(18) 0.2457(4) -0.0450(3) 0.0754(9) Uani 1 1 d .
H15A H 0.4347 0.3686 -0.0380 0.113 Uiso 1 1 calc R
H15B H 0.4302 0.2124 -0.1486 0.113 Uiso 1 1 calc R
H15C H 0.4765 0.2000 -0.0033 0.113 Uiso 1 1 calc R

loop_
_atom_site_aniso_label
_atom_site_aniso_U_11
_atom_site_aniso_U_22
_atom_site_aniso_U_33
_atom_site_aniso_U_23
_atom_site_aniso_U_13
_atom_site_aniso_U_12
O1 0.0715(11) 0.0354(8) 0.0377(9) 0.0043(7) -0.0039(9) 0.0025(9)
C2 0.0680(18) 0.0523(15) 0.0386(14) 0.0032(12) -0.0065(14) -0.0018(14)
C3A 0.0418(14) 0.0432(13) 0.0325(12) -0.0059(11) 0.0029(11) -0.0020(12)
O3 0.0749(12) 0.0489(10) 0.0379(9) -0.0040(7) 0.0046(10) -0.0040(10)
C4 0.0458(14) 0.0332(12) 0.0531(15) -0.0138(11) 0.0063(12) -0.0036(12)
N5 0.0378(10) 0.0247(9) 0.0483(12) -0.0013(8) 0.0024(10) -0.0007(9)
C6 0.0552(16) 0.0271(13) 0.0775(19) -0.0023(13) -0.0001(15) 0.0030(13)
O7 0.0647(12) 0.0312(9) 0.0731(12) 0.0149(8) -0.0045(11) -0.0034(9)
C8 0.077(2) 0.0421(14) 0.0640(17) 0.0122(14) -0.0165(16) -0.0040(14)
C9 0.0530(16) 0.0363(13) 0.0447(14) 0.0067(10) -0.0109(12) -0.0033(12)
C9A 0.0242(11) 0.0263(11) 0.0481(13) 0.0007(10) -0.0023(10) -0.0010(10)
C10 0.0315(11) 0.0253(10) 0.0379(11) -0.0036(9) -0.0042(10) -0.0004(10)
C10A 0.0340(12) 0.0271(11) 0.0398(12) 0.0030(10) 0.0004(10) 0.0016(10)
O11 0.0443(10) 0.0286(8) 0.0463(10) -0.0053(7) -0.0066(8) -0.0009(7)
C12 0.0375(13) 0.0413(13) 0.0411(13) -0.0044(11) -0.0024(11) 0.0075(11)
O13 0.0436(10) 0.0627(11) 0.0458(10) -0.0123(9) 0.0040(8) 0.0161(9)
C14 0.095(2) 0.091(2) 0.068(2) -0.001(2) -0.0260(19) 0.018(2)
C15 0.101(2) 0.078(2) 0.0467(16) 0.0100(16) 0.0062(17) -0.018(2)

loop_
_atom_type_symbol
_atom_type_description
_atom_type_scat_dispersion_real
_atom_type_scat_dispersion_imag
_atom_type_scat_source
C C 0.0033 0.0016 'International Tables Vol C Tables 4.2.6.8 and 6.1.1.4'
H H 0.0000 0.0000 'International Tables Vol C Tables 4.2.6.8 and 6.1.1.4'
N N 0.0061 0.0033 'International Tables Vol C Tables 4.2.6.8 and 6.1.1.4'
O O 0.0106 0.0060 'International Tables Vol C Tables 4.2.6.8 and 6.1.1.4'

loop_
_geom_angle_atom_site_label_1
_geom_angle_atom_site_label_2
_geom_angle_atom_site_label_3
_geom_angle
C10A O1 C2 106.52(17)
O1 C2 O3 106.26(18)
O1 C2 C14 107.4(2)
O3 C2 C14 110.6(3)
O1 C2 C15 110.6(2)
O3 C2 C15 107.8(3)
C14 C2 C15 113.9(2)
O3 C3A C10A 101.71(18)
O3 C3A C4 116.30(19)
C10A C3A C4 110.03(19)
O3 C3A H3A 109.5
C10A C3A H3A 109.5
C4 C3A H3A 109.5
C3A O3 C2 105.38(17)
N5 C4 C3A 106.15(18)
N5 C4 H4A 110.5
C3A C4 H4A 110.5
N5 C4 H4B 110.5
C3A C4 H4B 110.5
H4A C4 H4B 108.7
C4 N5 C6 108.54(18)
C4 N5 C9A 114.18(17)
C6 N5 C9A 108.65(17)
O7 C6 N5 112.6(2)
O7 C6 H6A 109.1
N5 C6 H6A 109.1
O7 C6 H6B 109.1
N5 C6 H6B 109.1
H6A C6 H6B 107.8
C6 O7 C8 110.19(19)
O7 C8 C9 110.3(2)
O7 C8 H8A 109.6
C9 C8 H8A 109.6
O7 C8 H8B 109.6
C9 C8 H8B 109.6
H8A C8 H8B 108.1
C8 C9 C9A 110.9(2)
C8 C9 H9B 109.5
C9A C9 H9B 109.5
C8 C9 H9C 109.5
C9A C9 H9C 109.5
H9B C9 H9C 108.1
N5 C9A C9 108.66(17)
N5 C9A C10 112.93(16)
C9 C9A C10 113.53(18)
N5 C9A H9A 107.1
C9 C9A H9A 107.1
C10 C9A H9A 107.1
O11 C10 C10A 109.19(18)
O11 C10 C12 111.23(17)
C10A C10 C12 110.76(18)
O11 C10 C9A 106.79(16)
C10A C10 C9A 103.89(17)
C12 C10 C9A 114.60(18)
O1 C10A C3A 102.29(17)
O1 C10A C10 117.92(18)
C3A C10A C10 111.95(18)
O1 C10A H10A 108.1
C3A C10A H10A 108.1
C10 C10A H10A 108.1
C10 O11 H11 109.5
O13 C12 C10 110.07(18)
O13 C12 H12A 109.6
C10 C12 H12A 109.6
O13 C12 H12B 109.6
C10 C12 H12B 109.6
H12A C12 H12B 108.2
C12 O13 H13 109.5
C2 C14 H14A 109.5
C2 C14 H14B 109.5
H14A C14 H14B 109.5
C2 C14 H14C 109.5
H14A C14 H14C 109.5
H14B C14 H14C 109.5
C2 C15 H15A 109.5
C2 C15 H15B 109.5
H15A C15 H15B 109.5
C2 C15 H15C 109.5
H15A C15 H15C 109.5
H15B C15 H15C 109.5

loop_
_geom_bond_atom_site_label_1
_geom_bond_atom_site_label_2
_geom_bond_distance
O1 C10A 1.417(3)
O1 C2 1.440(3)
C2 O3 1.445(3)
C2 C14 1.499(4)
C2 C15 1.502(4)
C3A O3 1.419(3)
C3A C10A 1.493(3)
C3A C4 1.498(3)
C3A H3A 0.9800
C4 N5 1.468(3)
C4 H4A 0.9700
C4 H4B 0.9700
N5 C6 1.469(3)
N5 C9A 1.485(3)
C6 O7 1.390(3)
C6 H6A 0.9700
C6 H6B 0.9700
O7 C8 1.424(3)
C8 C9 1.504(3)
C8 H8A 0.9700
C8 H8B 0.9700
C9 C9A 1.516(3)
C9 H9B 0.9700
C9 H9C 0.9700
C9A C10 1.555(3)
C9A H9A 0.9800
C10 O11 1.416(3)
C10 C10A 1.503(3)
C10 C12 1.524(3)
C10A H10A 0.9800
O11 H11 0.8200
C12 O13 1.401(3)
C12 H12A 0.9700
C12 H12B 0.9700
O13 H13 0.8200
C14 H14A 0.9600
C14 H14B 0.9600
C14 H14C 0.9600
C15 H15A 0.9600
C15 H15B 0.9600
C15 H15C 0.9600

loop_
_geom_torsion_atom_site_label_1
_geom_torsion_atom_site_label_2
_geom_torsion_atom_site_label_3
_geom_torsion_atom_site_label_4
_geom_torsion
C10A O1 C2 O3 9.1(3)
C10A O1 C2 C14 127.5(2)
C10A O1 C2 C15 -107.6(2)
C10A C3A O3 C2 -36.7(2)
C4 C3A O3 C2 -156.2(2)
O1 C2 O3 C3A 18.2(3)
C14 C2 O3 C3A -98.1(2)
C15 C2 O3 C3A 136.7(2)
O3 C3A C4 N5 175.42(18)
C10A C3A C4 N5 60.5(2)
C3A C4 N5 C6 -178.15(19)
C3A C4 N5 C9A -56.8(2)
C4 N5 C6 O7 -173.3(2)
C9A N5 C6 O7 62.0(2)
N5 C6 O7 C8 -63.6(3)
C6 O7 C8 C9 58.9(3)
O7 C8 C9 C9A -55.0(3)
C4 N5 C9A C9 -176.53(19)
C6 N5 C9A C9 -55.2(2)
C4 N5 C9A C10 56.6(2)
C6 N5 C9A C10 177.85(19)
C8 C9 C9A N5 53.6(3)
C8 C9 C9A C10 -179.9(2)
N5 C9A C10 O11 -168.94(17)
C9 C9A C10 O11 66.8(2)
N5 C9A C10 C10A -53.6(2)
C9 C9A C10 C10A -177.84(18)
N5 C9A C10 C12 67.4(2)
C9 C9A C10 C12 -56.9(2)
C2 O1 C10A C3A -31.2(2)
C2 O1 C10A C10 -154.5(2)
O3 C3A C10A O1 42.1(2)
C4 C3A C10A O1 165.92(18)
O3 C3A C10A C10 169.25(19)
C4 C3A C10A C10 -66.9(2)
O11 C10 C10A O1 -68.9(2)
C12 C10 C10A O1 54.0(3)
C9A C10 C10A O1 177.48(17)
O11 C10 C10A C3A 172.89(18)
C12 C10 C10A C3A -64.3(2)
C9A C10 C10A C3A 59.2(2)
O11 C10 C12 O13 -35.1(3)
C10A C10 C12 O13 -156.72(19)
C9A C10 C12 O13 86.2(2)

loop_
_cod_related_entry_id
_cod_related_entry_database
_cod_related_entry_code
1 ChemSpider 21194241
